data_7029485
loop_
_publ_author_name
'Song, Shuang'
'Li, Xia'
'Zhang, Yi-Hua'
'Huo, Rui'
'Ma, Dou'

_publ_section_title
;
 White light emission by a lanthanide doped Sm(iii) framework constructed
 from 4-sulfobenzoate and 1H-imidazo[4,5-f][1,10]-phenanthroline.
;
_journal_issue 16
_journal_name_full 'Dalton transactions (Cambridge, England : 2003)'
_journal_page_first 5974
_journal_page_last 5977
_journal_paper_doi 10.1039/c3dt53139b
_journal_volume 43
_journal_year 2014
_chemical_formula_sum 'C40 H32 Gd2 N8 O15 S2'
_chemical_formula_weight 1243.36
_chemical_name_systematic
; 
 ? 
;
_space_group_IT_number 2
_symmetry_cell_setting triclinic
_symmetry_space_group_name_Hall '-P 1'
_symmetry_space_group_name_H-M 'P -1'
_atom_sites_solution_hydrogens geom
_atom_sites_solution_primary direct
_atom_sites_solution_secondary difmap
_audit_creation_method SHELXL-97
_cell_angle_alpha 83.8120(10)
_cell_angle_beta 78.1380(10)
_cell_angle_gamma 77.5150(10)
_cell_formula_units_Z 1
_cell_length_a 6.8982(4)
_cell_length_b 10.1549(6)
_cell_length_c 15.2233(8)
_cell_measurement_reflns_used 3622
_cell_measurement_temperature 293(2)
_cell_measurement_theta_max 27.58
_cell_measurement_theta_min 3.08
_cell_volume 1016.71(10)
_computing_cell_refinement 'Bruker SMART'
_computing_data_collection 'Bruker SMART'
_computing_data_reduction 'Bruker SAINT'
_computing_molecular_graphics 'Bruker SHELXTL'
_computing_publication_material 'Bruker SHELXTL'
_computing_structure_refinement 'SHELXL-97 (Sheldrick, 2008)'
_computing_structure_solution 'SHELXS-97 (Sheldrick, 2008)'
_diffrn_ambient_temperature 293(2)
_diffrn_measured_fraction_theta_full 0.986
_diffrn_measured_fraction_theta_max 0.986
_diffrn_measurement_device_type 'CCD area detector'
_diffrn_measurement_method 'phi and omega scans'
_diffrn_radiation_monochromator graphite
_diffrn_radiation_source 'fine-focus sealed tube'
_diffrn_radiation_type MoK\a
_diffrn_radiation_wavelength 0.71073
_diffrn_reflns_av_R_equivalents 0.0157
_diffrn_reflns_av_sigmaI/netI 0.0332
_diffrn_reflns_limit_h_max 8
_diffrn_reflns_limit_h_min -5
_diffrn_reflns_limit_k_max 12
_diffrn_reflns_limit_k_min -11
_diffrn_reflns_limit_l_max 18
_diffrn_reflns_limit_l_min -18
_diffrn_reflns_number 5112
_diffrn_reflns_theta_full 25.25
_diffrn_reflns_theta_max 25.25
_diffrn_reflns_theta_min 2.55
_exptl_absorpt_coefficient_mu 3.422
_exptl_absorpt_correction_T_max 0.9347
_exptl_absorpt_correction_T_min 0.7260
_exptl_absorpt_correction_type multi-scan
_exptl_absorpt_process_details SADABS
_exptl_crystal_colour colorless
_exptl_crystal_density_diffrn 2.031
_exptl_crystal_density_method 'not measured'
_exptl_crystal_description block
_exptl_crystal_F_000 608
_exptl_crystal_size_max 0.14
_exptl_crystal_size_mid 0.09
_exptl_crystal_size_min 0.03
_refine_diff_density_max 0.724
_refine_diff_density_min -0.741
_refine_diff_density_rms 0.100
_refine_ls_extinction_method none
_refine_ls_goodness_of_fit_ref 0.916
_refine_ls_hydrogen_treatment mixed
_refine_ls_matrix_type full
_refine_ls_number_parameters 307
_refine_ls_number_reflns 3631
_refine_ls_number_restraints 0
_refine_ls_restrained_S_all 0.916
_refine_ls_R_factor_all 0.0252
_refine_ls_R_factor_gt 0.0232
_refine_ls_shift/su_max 0.001
_refine_ls_shift/su_mean 0.000
_refine_ls_structure_factor_coef Fsqd
_refine_ls_weighting_details 'calc w=1/[\s^2^(Fo^2^)+(0.0496P)^2^+0.2384P] where P=(Fo^2^+2Fc^2^)/3'
_refine_ls_weighting_scheme calc
_refine_ls_wR_factor_gt 0.0639
_refine_ls_wR_factor_ref 0.0653
_reflns_number_gt 3383
_reflns_number_total 3631
_reflns_threshold_expression >2sigma(I)
_cod_data_source_file c3dt53139b.txt
_cod_data_source_block 130519b_0m
_cod_depositor_comments
;
The following automatic conversions were performed:

'_symmetry_cell_setting' value 'Triclinic' changed to 'triclinic'
according to
/usr/data/users/saulius/crontab/automatic-downloads/current/RSC/lib/dictionaries/cif_core.dic
dictionary named 'cif_core.dic' version 2.4.2 from
2011-04-26.

'_exptl_absorpt_correction_type' value 'Multi-scan'
changed to 'multi-scan' according to
/usr/data/users/saulius/crontab/automatic-downloads/current/RSC/lib/dictionaries/cif_core.dic
dictionary named 'cif_core.dic' version 2.4.2 from 2011-04-26.

Automatic conversion script
Id: cif_fix_values 2281 2013-09-26 08:29:07Z andrius 
;
_cod_original_sg_symbol_H-M P-1
_cod_database_code 7029485

loop_
_symmetry_equiv_pos_as_xyz
'x, y, z'
'-x, -y, -z'

loop_
_atom_site_label
_atom_site_type_symbol
_atom_site_fract_x
_atom_site_fract_y
_atom_site_fract_z
_atom_site_U_iso_or_equiv
_atom_site_adp_type
_atom_site_occupancy
_atom_site_symmetry_multiplicity
_atom_site_calc_flag
_atom_site_refinement_flags
C1 C 0.1855(5) 0.6837(4) -0.1584(3) 0.0200(8) Uani 1 1 d .
C2 C 0.2079(6) 0.5816(4) -0.2151(3) 0.0255(8) Uani 1 1 d .
H2 H 0.1917 0.6024 -0.2745 0.031 Uiso 1 1 calc R
C3 C 0.2549(6) 0.4482(4) -0.1824(3) 0.0266(9) Uani 1 1 d .
H3 H 0.2711 0.3790 -0.2203 0.032 Uiso 1 1 calc R
C4 C 0.2778(6) 0.4170(4) -0.0935(3) 0.0232(8) Uani 1 1 d .
C5 C 0.2507(7) 0.5215(4) -0.0381(3) 0.0303(9) Uani 1 1 d .
H5 H 0.2637 0.5016 0.0218 0.036 Uiso 1 1 calc R
C6 C 0.2048(7) 0.6542(4) -0.0702(3) 0.0291(9) Uani 1 1 d .
H6 H 0.1871 0.7236 -0.0323 0.035 Uiso 1 1 calc R
C7 C 0.3357(6) 0.2709(4) -0.0590(3) 0.0217(8) Uani 1 1 d .
C8 C 0.3802(6) -0.1671(4) 0.3051(3) 0.0288(9) Uani 1 1 d .
H8 H 0.4098 -0.2265 0.2596 0.035 Uiso 1 1 calc R
C9 C 0.3486(7) -0.2208(4) 0.3945(3) 0.0349(10) Uani 1 1 d .
H9 H 0.3607 -0.3134 0.4076 0.042 Uiso 1 1 calc R
C10 C 0.3000(6) -0.1348(4) 0.4614(3) 0.0302(9) Uani 1 1 d .
H10 H 0.2792 -0.1681 0.5212 0.036 Uiso 1 1 calc R
C11 C 0.2813(5) 0.0042(4) 0.4400(3) 0.0220(8) Uani 1 1 d .
C12 C 0.2259(6) 0.1061(4) 0.5035(3) 0.0264(9) Uani 1 1 d .
C13 C 0.1358(7) 0.2204(5) 0.6237(3) 0.0376(10) Uani 1 1 d .
H13 H 0.0986 0.2399 0.6838 0.045 Uiso 1 1 calc R
C14 C 0.2051(6) 0.2408(4) 0.4812(3) 0.0253(8) Uani 1 1 d .
C15 C 0.2400(6) 0.2918(4) 0.3879(3) 0.0232(8) Uani 1 1 d .
C16 C 0.2154(6) 0.4283(4) 0.3598(3) 0.0291(9) Uani 1 1 d .
H16 H 0.1761 0.4937 0.4018 0.035 Uiso 1 1 calc R
C17 C 0.2498(6) 0.4655(4) 0.2696(3) 0.0297(9) Uani 1 1 d .
H17 H 0.2331 0.5563 0.2493 0.036 Uiso 1 1 calc R
C18 C 0.3100(6) 0.3652(4) 0.2093(3) 0.0257(8) Uani 1 1 d .
H18 H 0.3340 0.3915 0.1482 0.031 Uiso 1 1 calc R
C19 C 0.2998(5) 0.1951(4) 0.3222(2) 0.0192(8) Uani 1 1 d .
C20 C 0.3179(5) 0.0516(4) 0.3479(2) 0.0199(8) Uani 1 1 d .
N1 N 0.3705(5) -0.0367(3) 0.2817(2) 0.0230(7) Uani 1 1 d .
N2 N 0.3356(4) 0.2338(3) 0.2328(2) 0.0189(6) Uani 1 1 d .
N3 N 0.1497(6) 0.3151(4) 0.5565(2) 0.0370(9) Uani 1 1 d .
N4 N 0.1803(5) 0.0940(4) 0.5965(2) 0.0306(8) Uani 1 1 d .
H4 H 0.1806 0.0204 0.6302 0.037 Uiso 1 1 calc R
O1 O 0.2575(4) 0.9262(3) -0.1665(2) 0.0306(6) Uani 1 1 d .
O2 O 0.1646(5) 0.8561(3) -0.29649(19) 0.0381(8) Uani 1 1 d .
O3 O -0.0801(4) 0.9068(3) -0.1604(2) 0.0299(6) Uani 1 1 d .
O4 O 0.3751(4) 0.1806(3) -0.11419(18) 0.0280(6) Uani 1 1 d .
O5 O 0.3395(4) 0.2491(3) 0.02405(18) 0.0272(6) Uani 1 1 d .
O6 O 0.3123(4) -0.0494(3) 0.01766(17) 0.0228(6) Uani 1 1 d .
H6A H 0.2955 -0.0568 -0.0353 0.034 Uiso 1 1 d R
O1W O 0.9087(7) 0.2293(4) 0.8537(3) 0.0688(12) Uani 1 1 d .
H1WA H 1.0298 0.2169 0.8623 0.103 Uiso 1 1 d R
H1WB H 0.8600 0.1583 0.8686 0.103 Uiso 1 1 d R
O2W O 0.6938(13) 0.4499(7) 0.4402(5) 0.059(2) Uani 0.50 1 d P
H2WA H 0.7450 0.5200 0.4345 0.089 Uiso 0.50 1 d PR
H2WB H 0.5809 0.4775 0.4747 0.089 Uiso 0.50 1 d PR
S1 S 0.12856(13) 0.85478(8) -0.19961(6) 0.01679(19) Uani 1 1 d .
Gd1 Gd 0.44409(2) 0.052210(16) 0.114443(11) 0.01640(8) Uani 1 1 d .

loop_
_atom_site_aniso_label
_atom_site_aniso_U_11
_atom_site_aniso_U_22
_atom_site_aniso_U_33
_atom_site_aniso_U_23
_atom_site_aniso_U_13
_atom_site_aniso_U_12
C1 0.0210(18) 0.0145(18) 0.024(2) 0.0022(15) -0.0038(15) -0.0041(14)
C2 0.037(2) 0.0180(19) 0.022(2) 0.0000(16) -0.0134(17) -0.0004(17)
C3 0.040(2) 0.0168(19) 0.023(2) -0.0033(16) -0.0101(17) -0.0013(17)
C4 0.0258(19) 0.0171(18) 0.025(2) 0.0015(15) -0.0030(15) -0.0038(15)
C5 0.053(3) 0.022(2) 0.0151(19) 0.0002(16) -0.0101(18) -0.0024(19)
C6 0.050(3) 0.018(2) 0.019(2) -0.0019(16) -0.0074(18) -0.0049(18)
C7 0.0225(18) 0.0183(19) 0.022(2) 0.0012(16) -0.0054(15) -0.0002(15)
C8 0.040(2) 0.022(2) 0.025(2) 0.0023(17) -0.0037(17) -0.0099(18)
C9 0.049(3) 0.020(2) 0.035(2) 0.0047(18) -0.007(2) -0.0075(19)
C10 0.040(2) 0.026(2) 0.025(2) 0.0072(17) -0.0081(18) -0.0073(18)
C11 0.0214(18) 0.0199(19) 0.024(2) 0.0023(16) -0.0055(15) -0.0031(15)
C12 0.032(2) 0.030(2) 0.0162(19) 0.0021(16) -0.0024(16) -0.0076(17)
C13 0.052(3) 0.041(3) 0.019(2) -0.0028(19) -0.0022(19) -0.011(2)
C14 0.032(2) 0.024(2) 0.0171(19) -0.0027(16) -0.0017(16) -0.0028(17)
C15 0.029(2) 0.0215(19) 0.0184(19) -0.0009(15) -0.0028(15) -0.0062(16)
C16 0.041(2) 0.0168(19) 0.029(2) -0.0054(17) -0.0045(18) -0.0052(17)
C17 0.037(2) 0.019(2) 0.031(2) 0.0045(17) -0.0078(18) -0.0046(17)
C18 0.030(2) 0.022(2) 0.023(2) 0.0033(16) -0.0036(16) -0.0048(17)
C19 0.0209(18) 0.0181(18) 0.0188(19) 0.0003(15) -0.0040(14) -0.0050(15)
C20 0.0192(17) 0.0213(19) 0.0199(19) 0.0003(15) -0.0062(14) -0.0037(15)
N1 0.0275(17) 0.0158(16) 0.0244(17) -0.0008(13) -0.0030(13) -0.0039(13)
N2 0.0226(15) 0.0167(15) 0.0178(16) 0.0010(12) -0.0054(12) -0.0042(12)
N3 0.052(2) 0.033(2) 0.0258(19) -0.0053(16) -0.0051(17) -0.0068(18)
N4 0.040(2) 0.0277(19) 0.0202(18) 0.0053(15) -0.0045(15) -0.0036(16)
O1 0.0290(15) 0.0196(14) 0.0465(18) 0.0009(13) -0.0153(13) -0.0057(12)
O2 0.068(2) 0.0237(15) 0.0187(15) 0.0041(12) -0.0058(14) -0.0064(15)
O3 0.0241(14) 0.0228(14) 0.0412(17) -0.0014(13) -0.0035(12) -0.0040(12)
O4 0.0439(16) 0.0149(13) 0.0238(15) 0.0013(11) -0.0096(12) -0.0010(12)
O5 0.0379(16) 0.0170(13) 0.0230(15) 0.0000(11) -0.0059(12) 0.0023(12)
O6 0.0257(13) 0.0241(14) 0.0209(14) -0.0012(11) -0.0067(11) -0.0081(11)
O1W 0.107(4) 0.050(2) 0.060(3) 0.008(2) -0.024(2) -0.038(2)
O2W 0.100(6) 0.040(4) 0.042(4) -0.005(3) -0.005(4) -0.031(4)
S1 0.0197(4) 0.0134(4) 0.0172(4) 0.0010(3) -0.0045(3) -0.0031(3)
Gd1 0.02011(11) 0.01241(11) 0.01636(11) 0.00035(7) -0.00431(7) -0.00236(7)

loop_
_atom_type_symbol
_atom_type_description
_atom_type_scat_dispersion_real
_atom_type_scat_dispersion_imag
_atom_type_scat_source
C C 0.0033 0.0016 'International Tables Vol C Tables 4.2.6.8 and 6.1.1.4'
H H 0.0000 0.0000 'International Tables Vol C Tables 4.2.6.8 and 6.1.1.4'
N N 0.0061 0.0033 'International Tables Vol C Tables 4.2.6.8 and 6.1.1.4'
O O 0.0106 0.0060 'International Tables Vol C Tables 4.2.6.8 and 6.1.1.4'
S S 0.1246 0.1234 'International Tables Vol C Tables 4.2.6.8 and 6.1.1.4'
Gd Gd -0.1653 3.9035 'International Tables Vol C Tables 4.2.6.8 and 6.1.1.4'

loop_
_geom_angle_atom_site_label_1
_geom_angle_atom_site_label_2
_geom_angle_atom_site_label_3
_geom_angle
_geom_angle_site_symmetry_1
_geom_angle_site_symmetry_3
C6 C1 C2 120.8(3) . .
C6 C1 S1 119.4(3) . .
C2 C1 S1 119.8(3) . .
C3 C2 C1 119.3(4) . .
C3 C2 H2 120.4 . .
C1 C2 H2 120.4 . .
C2 C3 C4 120.4(4) . .
C2 C3 H3 119.8 . .
C4 C3 H3 119.8 . .
C5 C4 C3 118.8(3) . .
C5 C4 C7 121.0(3) . .
C3 C4 C7 120.2(3) . .
C4 C5 C6 121.0(4) . .
C4 C5 H5 119.5 . .
C6 C5 H5 119.5 . .
C1 C6 C5 119.6(4) . .
C1 C6 H6 120.2 . .
C5 C6 H6 120.2 . .
O5 C7 O4 124.8(3) . .
O5 C7 C4 116.9(3) . .
O4 C7 C4 118.3(3) . .
N1 C8 C9 123.8(4) . .
N1 C8 H8 118.1 . .
C9 C8 H8 118.1 . .
C10 C9 C8 118.6(4) . .
C10 C9 H9 120.7 . .
C8 C9 H9 120.7 . .
C9 C10 C11 119.7(4) . .
C9 C10 H10 120.2 . .
C11 C10 H10 120.2 . .
C20 C11 C10 118.7(4) . .
C20 C11 C12 115.7(3) . .
C10 C11 C12 125.5(4) . .
N4 C12 C14 105.4(4) . .
N4 C12 C11 130.1(4) . .
C14 C12 C11 124.5(3) . .
N3 C13 N4 113.8(4) . .
N3 C13 H13 123.1 . .
N4 C13 H13 123.1 . .
N3 C14 C12 111.7(3) . .
N3 C14 C15 127.4(4) . .
C12 C14 C15 120.9(4) . .
C16 C15 C19 118.9(3) . .
C16 C15 C14 124.1(4) . .
C19 C15 C14 117.0(3) . .
C17 C16 C15 119.2(4) . .
C17 C16 H16 120.4 . .
C15 C16 H16 120.4 . .
C16 C17 C18 118.6(4) . .
C16 C17 H17 120.7 . .
C18 C17 H17 120.7 . .
N2 C18 C17 124.3(4) . .
N2 C18 H18 117.8 . .
C17 C18 H18 117.8 . .
N2 C19 C15 121.0(3) . .
N2 C19 C20 117.9(3) . .
C15 C19 C20 121.0(3) . .
N1 C20 C11 120.7(3) . .
N1 C20 C19 118.5(3) . .
C11 C20 C19 120.9(3) . .
C8 N1 C20 118.4(3) . .
C8 N1 Gd1 121.6(3) . .
C20 N1 Gd1 120.0(2) . .
C18 N2 C19 117.9(3) . .
C18 N2 Gd1 122.2(2) . .
C19 N2 Gd1 119.9(2) . .
C13 N3 C14 102.8(4) . .
C13 N4 C12 106.2(3) . .
C13 N4 H4 126.9 . .
C12 N4 H4 126.9 . .
S1 O1 Gd1 155.35(17) . 2_665
S1 O3 Gd1 165.33(18) . 2_565
C7 O4 Gd1 134.1(2) . 2_655
C7 O5 Gd1 133.1(2) . .
Gd1 O6 Gd1 102.71(9) . 2_655
Gd1 O6 H6A 149.6 . .
Gd1 O6 H6A 53.3 2_655 .
H1WA O1W H1WB 111.4 . .
H2WA O2W H2WB 100.3 . .
O2 S1 O1 113.26(18) . .
O2 S1 O3 113.23(18) . .
O1 S1 O3 109.02(17) . .
O2 S1 C1 107.13(18) . .
O1 S1 C1 107.11(17) . .
O3 S1 C1 106.69(16) . .
O6 Gd1 O6 77.28(9) . 2_655
O6 Gd1 O5 82.67(9) . .
O6 Gd1 O5 72.95(9) 2_655 .
O6 Gd1 O1 146.72(10) . 2_665
O6 Gd1 O1 76.69(9) 2_655 2_665
O5 Gd1 O1 108.83(9) . 2_665
O6 Gd1 O3 71.38(9) . 2_565
O6 Gd1 O3 139.18(9) 2_655 2_565
O5 Gd1 O3 77.64(9) . 2_565
O1 Gd1 O3 140.72(10) 2_665 2_565
O6 Gd1 O4 74.50(9) . 2_655
O6 Gd1 O4 76.74(9) 2_655 2_655
O5 Gd1 O4 145.32(9) . 2_655
O1 Gd1 O4 79.62(9) 2_665 2_655
O3 Gd1 O4 117.65(9) 2_565 2_655
O6 Gd1 N1 114.95(9) . .
O6 Gd1 N1 145.44(9) 2_655 .
O5 Gd1 N1 138.13(10) . .
O1 Gd1 N1 77.75(10) 2_665 .
O3 Gd1 N1 73.50(10) 2_565 .
O4 Gd1 N1 76.09(9) 2_655 .
O6 Gd1 N2 141.00(9) . .
O6 Gd1 N2 127.82(9) 2_655 .
O5 Gd1 N2 78.80(9) . .
O1 Gd1 N2 72.21(10) 2_665 .
O3 Gd1 N2 71.27(9) 2_565 .
O4 Gd1 N2 134.49(9) 2_655 .
N1 Gd1 N2 63.63(9) . .
O6 Gd1 Gd1 38.91(6) . 2_655
O6 Gd1 Gd1 38.38(6) 2_655 2_655
O5 Gd1 Gd1 74.34(7) . 2_655
O1 Gd1 Gd1 112.57(7) 2_665 2_655
O3 Gd1 Gd1 106.50(7) 2_565 2_655
O4 Gd1 Gd1 71.47(6) 2_655 2_655
N1 Gd1 Gd1 143.01(7) . 2_655
N2 Gd1 Gd1 152.79(6) . 2_655

loop_
_geom_bond_atom_site_label_1
_geom_bond_atom_site_label_2
_geom_bond_distance
_geom_bond_site_symmetry_2
C1 C6 1.372(5) .
C1 C2 1.382(5) .
C1 S1 1.772(4) .
C2 C3 1.386(5) .
C2 H2 0.9300 .
C3 C4 1.390(5) .
C3 H3 0.9300 .
C4 C5 1.384(6) .
C4 C7 1.516(5) .
C5 C6 1.376(6) .
C5 H5 0.9300 .
C6 H6 0.9300 .
C7 O5 1.265(5) .
C7 O4 1.259(5) .
C8 N1 1.325(5) .
C8 C9 1.402(6) .
C8 H8 0.9300 .
C9 C10 1.355(6) .
C9 H9 0.9300 .
C10 C11 1.398(5) .
C10 H10 0.9300 .
C11 C20 1.423(5) .
C11 C12 1.429(6) .
C12 N4 1.384(5) .
C12 C14 1.357(6) .
C13 N3 1.330(6) .
C13 N4 1.343(6) .
C13 H13 0.9300 .
C14 N3 1.383(5) .
C14 C15 1.449(5) .
C15 C16 1.391(5) .
C15 C19 1.414(5) .
C16 C17 1.371(6) .
C16 H16 0.9300 .
C17 C18 1.384(6) .
C17 H17 0.9300 .
C18 N2 1.326(5) .
C18 H18 0.9300 .
C19 N2 1.363(5) .
C19 C20 1.452(5) .
C20 N1 1.361(5) .
N1 Gd1 2.594(3) .
N2 Gd1 2.603(3) .
N4 H4 0.8600 .
O1 S1 1.454(3) .
O1 Gd1 2.412(3) 2_665
O2 S1 1.444(3) .
O3 S1 1.447(3) .
O3 Gd1 2.420(3) 2_565
O4 Gd1 2.423(3) 2_655
O5 Gd1 2.367(3) .
O6 Gd1 2.312(3) .
O6 Gd1 2.339(3) 2_655
O6 H6A 0.8512 .
O1W H1WA 0.8528 .
O1W H1WB 0.8498 .
O2W H2WA 0.8498 .
O2W H2WB 0.8544 .
Gd1 O6 2.339(3) 2_655
Gd1 O1 2.412(3) 2_665
Gd1 O3 2.420(3) 2_565
Gd1 O4 2.423(3) 2_655
Gd1 Gd1 3.6330(4) 2_655

loop_
_geom_torsion_atom_site_label_1
_geom_torsion_atom_site_label_2
_geom_torsion_atom_site_label_3
_geom_torsion_atom_site_label_4
_geom_torsion
_geom_torsion_site_symmetry_1
_geom_torsion_site_symmetry_4
C6 C1 C2 C3 -1.4(6) . .
S1 C1 C2 C3 179.2(3) . .
C1 C2 C3 C4 0.4(6) . .
C2 C3 C4 C5 0.7(6) . .
C2 C3 C4 C7 -178.1(4) . .
C3 C4 C5 C6 -1.0(6) . .
C7 C4 C5 C6 177.8(4) . .
C2 C1 C6 C5 1.2(6) . .
S1 C1 C6 C5 -179.5(3) . .
C4 C5 C6 C1 0.1(7) . .
C5 C4 C7 O5 6.3(5) . .
C3 C4 C7 O5 -175.0(4) . .
C5 C4 C7 O4 -174.1(4) . .
C3 C4 C7 O4 4.7(5) . .
N1 C8 C9 C10 1.8(7) . .
C8 C9 C10 C11 0.4(7) . .
C9 C10 C11 C20 -1.2(6) . .
C9 C10 C11 C12 178.2(4) . .
C20 C11 C12 N4 179.8(4) . .
C10 C11 C12 N4 0.4(7) . .
C20 C11 C12 C14 0.7(6) . .
C10 C11 C12 C14 -178.7(4) . .
N4 C12 C14 N3 0.5(5) . .
C11 C12 C14 N3 179.8(4) . .
N4 C12 C14 C15 -179.6(4) . .
C11 C12 C14 C15 -0.3(6) . .
N3 C14 C15 C16 -2.3(7) . .
C12 C14 C15 C16 177.9(4) . .
N3 C14 C15 C19 178.7(4) . .
C12 C14 C15 C19 -1.1(6) . .
C19 C15 C16 C17 0.0(6) . .
C14 C15 C16 C17 -179.0(4) . .
C15 C16 C17 C18 -0.6(6) . .
C16 C17 C18 N2 0.5(6) . .
C16 C15 C19 N2 0.8(6) . .
C14 C15 C19 N2 179.9(3) . .
C16 C15 C19 C20 -177.0(4) . .
C14 C15 C19 C20 2.1(5) . .
C10 C11 C20 N1 -0.1(5) . .
C12 C11 C20 N1 -179.6(3) . .
C10 C11 C20 C19 179.8(4) . .
C12 C11 C20 C19 0.3(5) . .
N2 C19 C20 N1 0.3(5) . .
C15 C19 C20 N1 178.2(3) . .
N2 C19 C20 C11 -179.6(3) . .
C15 C19 C20 C11 -1.7(5) . .
C9 C8 N1 C20 -3.1(6) . .
C9 C8 N1 Gd1 177.8(3) . .
C11 C20 N1 C8 2.2(5) . .
C19 C20 N1 C8 -177.7(4) . .
C11 C20 N1 Gd1 -178.6(2) . .
C19 C20 N1 Gd1 1.5(4) . .
C17 C18 N2 C19 0.2(6) . .
C17 C18 N2 Gd1 179.1(3) . .
C15 C19 N2 C18 -0.9(5) . .
C20 C19 N2 C18 177.0(3) . .
C15 C19 N2 Gd1 -179.8(3) . .
C20 C19 N2 Gd1 -2.0(4) . .
N4 C13 N3 C14 0.9(5) . .
C12 C14 N3 C13 -0.9(5) . .
C15 C14 N3 C13 179.3(4) . .
N3 C13 N4 C12 -0.6(5) . .
C14 C12 N4 C13 0.0(5) . .
C11 C12 N4 C13 -179.2(4) . .
O5 C7 O4 Gd1 -19.9(6) . 2_655
C4 C7 O4 Gd1 160.5(2) . 2_655
O4 C7 O5 Gd1 7.0(6) . .
C4 C7 O5 Gd1 -173.4(2) . .
Gd1 O1 S1 O2 -90.2(5) 2_665 .
Gd1 O1 S1 O3 142.8(4) 2_665 .
Gd1 O1 S1 C1 27.7(5) 2_665 .
Gd1 O3 S1 O2 58.2(7) 2_565 .
Gd1 O3 S1 O1 -174.8(7) 2_565 .
Gd1 O3 S1 C1 -59.4(7) 2_565 .
C6 C1 S1 O2 166.6(3) . .
C2 C1 S1 O2 -14.0(4) . .
C6 C1 S1 O1 44.8(4) . .
C2 C1 S1 O1 -135.8(3) . .
C6 C1 S1 O3 -71.8(4) . .
C2 C1 S1 O3 107.5(3) . .
Gd1 O6 Gd1 O6 0.0 2_655 2_655
Gd1 O6 Gd1 O5 74.09(10) 2_655 .
Gd1 O6 Gd1 O1 -39.3(2) 2_655 2_665
Gd1 O6 Gd1 O3 153.47(12) 2_655 2_565
Gd1 O6 Gd1 O4 -79.55(10) 2_655 2_655
Gd1 O6 Gd1 N1 -145.70(10) 2_655 .
Gd1 O6 Gd1 N2 136.06(12) 2_655 .
C7 O5 Gd1 O6 -35.9(3) . .
C7 O5 Gd1 O6 43.0(3) . 2_655
C7 O5 Gd1 O1 112.0(3) . 2_665
C7 O5 Gd1 O3 -108.3(3) . 2_565
C7 O5 Gd1 O4 12.9(4) . 2_655
C7 O5 Gd1 N1 -155.5(3) . .
C7 O5 Gd1 N2 178.6(4) . .
C7 O5 Gd1 Gd1 3.0(3) . 2_655
C8 N1 Gd1 O6 40.9(3) . .
C20 N1 Gd1 O6 -138.2(3) . .
C8 N1 Gd1 O6 -63.4(4) . 2_655
C20 N1 Gd1 O6 117.4(3) . 2_655
C8 N1 Gd1 O5 148.9(3) . .
C20 N1 Gd1 O5 -30.3(3) . .
C8 N1 Gd1 O1 -106.5(3) . 2_665
C20 N1 Gd1 O1 74.4(3) . 2_665
C8 N1 Gd1 O3 100.6(3) . 2_565
C20 N1 Gd1 O3 -78.6(3) . 2_565
C8 N1 Gd1 O4 -24.3(3) . 2_655
C20 N1 Gd1 O4 156.5(3) . 2_655
C8 N1 Gd1 N2 177.5(3) . .
C20 N1 Gd1 N2 -1.7(2) . .
C8 N1 Gd1 Gd1 4.9(4) . 2_655
C20 N1 Gd1 Gd1 -174.3(2) . 2_655
C18 N2 Gd1 O6 -79.2(3) . .
C19 N2 Gd1 O6 99.7(3) . .
C18 N2 Gd1 O6 41.8(3) . 2_655
C19 N2 Gd1 O6 -139.3(2) . 2_655
C18 N2 Gd1 O5 -16.0(3) . .
C19 N2 Gd1 O5 162.9(3) . .
C18 N2 Gd1 O1 98.1(3) . 2_665
C19 N2 Gd1 O1 -83.0(3) . 2_665
C18 N2 Gd1 O3 -96.6(3) . 2_565
C19 N2 Gd1 O3 82.3(3) . 2_565
C18 N2 Gd1 O4 152.7(3) . 2_655
C19 N2 Gd1 O4 -28.4(3) . 2_655
C18 N2 Gd1 N1 -177.0(3) . .
C19 N2 Gd1 N1 1.9(2) . .
C18 N2 Gd1 Gd1 -6.8(4) . 2_655
C19 N2 Gd1 Gd1 172.08(18) . 2_655
